data_2203419
loop_
_publ_author_name
' Dagoneau Christelle '
'Jean-No\"el Denis'
'Christian Philouze'
'Marie-Th\'er\`ese Averbuch-Pouchot'
'Yannick Vall\'ee'

_publ_section_title
;
 (2S<i>R</i>,3S<i>R</i>,4<i>RS</i>)-<i>tert</i>-Butyl 2,3-dihydroxy
 4-(<i>tert</i>-butoxycarbonyl)aminohexanoate
;
_journal_issue 4
_journal_name_full 'Acta Crystallographica Section E'
_journal_page_first o510
_journal_page_last o512
_journal_paper_doi 10.1107/S1600536804004520
_journal_volume 60
_journal_year 2004
_chemical_formula_iupac 'C16 H31 N O6'
_chemical_formula_moiety 'C16 H31 N O6'
_chemical_formula_sum 'C16 H31 N O6'
_chemical_formula_weight 333.42
_space_group_IT_number 14
_symmetry_cell_setting monoclinic
_symmetry_space_group_name_Hall '-P 2ybc'
_symmetry_space_group_name_H-M 'P 1 21/c 1'
_cell_angle_alpha 90
_cell_angle_beta 107.02(6)
_cell_angle_gamma 90
_cell_formula_units_Z 4
_cell_length_a 9.077(4)
_cell_length_b 21.777(5)
_cell_length_c 10.190(10)
_cell_measurement_reflns_used 25
_cell_measurement_temperature 293.2
_cell_measurement_theta_max 11.78
_cell_measurement_theta_min 10.04
_cell_volume 1926(2)
_computing_cell_refinement 'CAD-4 Software'
_computing_data_collection 'CAD-4 Software (Enraf--Nonius, 1989)'
_computing_data_reduction 'teXsan (MSC, 1992--1997)'
_computing_molecular_graphics
;
'ORTEPIII (Burnett & Johnson, 1996), ORTEP-3 for Windows (Farrugia, 1997)
and CAMERON (Watkin et al., 1993)'
;
_computing_publication_material
;teXsan (Molecular Structure Corporation,
1992--1997)'
;
_computing_structure_refinement
;teXsan (Molecular Structure
Corporation, 1992--1997)'
;
_computing_structure_solution 'SIR92 (Altomare et al.)'
_diffrn_ambient_temperature 293
_diffrn_measured_fraction_theta_full 1.00
_diffrn_measured_fraction_theta_max 1.00
_diffrn_measurement_device_type CAD-4
_diffrn_measurement_method \w
_diffrn_radiation_monochromator graphite
_diffrn_radiation_source 'X-ray tube'
_diffrn_radiation_type 'Mo K\a'
_diffrn_radiation_wavelength 0.7107
_diffrn_reflns_av_R_equivalents 0.0110
_diffrn_reflns_av_sigmaI/netI 0.050
_diffrn_reflns_limit_h_max 12
_diffrn_reflns_limit_h_min 0
_diffrn_reflns_limit_k_max 30
_diffrn_reflns_limit_k_min -30
_diffrn_reflns_limit_l_max 13
_diffrn_reflns_limit_l_min -14
_diffrn_reflns_number 6037
_diffrn_reflns_reduction_process 'Lp corrections applied'
_diffrn_reflns_theta_full 30
_diffrn_reflns_theta_max 29.96
_diffrn_reflns_theta_min 2.09
_diffrn_standards_decay_% 0.79
_diffrn_standards_interval_count 120
_diffrn_standards_number 2
_exptl_absorpt_coefficient_mu 0.087
_exptl_absorpt_correction_type none
_exptl_crystal_colour colorless
_exptl_crystal_density_diffrn 1.150
_exptl_crystal_description prism
_exptl_crystal_F_000 728.00
_exptl_crystal_size_max 0.20
_exptl_crystal_size_mid 0.13
_exptl_crystal_size_min 0.10
_refine_diff_density_max 0.21
_refine_diff_density_min -0.18
_refine_ls_extinction_method none
_refine_ls_goodness_of_fit_all 1.686
_refine_ls_goodness_of_fit_ref 1.686
_refine_ls_hydrogen_treatment constr
_refine_ls_matrix_type full
_refine_ls_number_constraints 0
_refine_ls_number_parameters 208
_refine_ls_number_reflns 3323
_refine_ls_number_restraints 0
_refine_ls_R_factor_all 0.0464
_refine_ls_R_factor_gt 0.0464
_refine_ls_shift/su_max 0.007
_refine_ls_shift/su_mean 0.001
_refine_ls_structure_factor_coef F
_refine_ls_weighting_details 'w = 1/[\s^2^(Fo) + 0.00063|Fo|^2^]'
_refine_ls_weighting_scheme sigma
_refine_ls_wR_factor_all 0.0664
_refine_ls_wR_factor_ref 0.0664
_reflns_number_gt 3323
_reflns_number_total 5752
_reflns_threshold_expression I>2.50\s(I)
_cod_data_source_file dn6121.cif
_cod_data_source_block I
_cod_original_sg_symbol_H-M 'P 21/c'
_cod_database_code 2203419
_cod_database_fobs_code 2203419

loop_
_symmetry_equiv_pos_as_xyz
'   +x,   +y,   +z'
'   -x,1/2+y,1/2-z'
'   -x,   -y,   -z'
'   +x,1/2-y,1/2+z'

loop_
_atom_site_label
_atom_site_fract_x
_atom_site_fract_y
_atom_site_fract_z
_atom_site_U_iso_or_equiv
_atom_site_adp_type
_atom_site_calc_flag
_atom_site_occupancy
O1 1.23774(15) 0.34949(6) 0.95306(12) 0.0506(4) Uani d 1.000
O2 1.05591(14) 0.35758(5) 0.74863(11) 0.0448(3) Uani d 1.000
O3 1.07024(15) 0.24006(6) 0.95914(13) 0.0528(4) Uani d 1.000
O4 1.30846(14) 0.25197(6) 0.72612(13) 0.0502(4) Uani d 1.000
O5 0.92014(14) 0.13885(6) 0.79597(12) 0.0512(4) Uani d 1.000
O6 0.87433(13) 0.13268(6) 0.56408(12) 0.0492(4) Uani d 1.000
N1 1.11302(14) 0.14091(6) 0.69563(13) 0.0372(3) Uani d 1.000
C1 1.14410(19) 0.32713(8) 0.85540(16) 0.0400(4) Uani d 1.000
C2 1.11234(18) 0.25870(8) 0.84097(16) 0.0395(4) Uani d 1.000
C3 1.25801(17) 0.22570(8) 0.83295(16) 0.0383(4) Uani d 1.000
C4 1.23738(17) 0.15582(8) 0.81847(16) 0.0377(4) Uani d 1.000
C5 1.38452(19) 0.12230(8) 0.8151(2) 0.0494(5) Uani d 1.000
C6 1.3600(3) 0.05351(10) 0.8041(3) 0.0757(8) Uani d 1.000
C7 1.5187(3) 0.13694(13) 0.9387(3) 0.1006(9) Uani d 1.000
C8 1.0692(2) 0.42503(8) 0.73415(17) 0.0455(5) Uani d 1.000
C9 1.2211(3) 0.43870(11) 0.7093(2) 0.0677(7) Uani d 1.000
C10 1.0488(3) 0.45845(9) 0.8584(2) 0.0571(6) Uani d 1.000
C11 0.9349(3) 0.43868(10) 0.6087(2) 0.0664(7) Uani d 1.000
C12 0.96494(18) 0.13769(7) 0.69349(16) 0.0374(4) Uani d 1.000
C13 0.7064(2) 0.14265(10) 0.5282(2) 0.0571(6) Uani d 1.000
C14 0.6708(3) 0.20134(12) 0.5910(3) 0.0941(9) Uani d 1.000
C15 0.6612(3) 0.14732(17) 0.3742(3) 0.1039(10) Uani d 1.000
C16 0.6315(2) 0.08841(12) 0.5739(3) 0.0721(7) Uani d 1.000
H1 1.1284 0.1426 0.6148 0.075 Uiso c 1.000
H2 1.0126 0.2062 0.9313 0.087 Uiso c 1.000
H3 1.2303 0.2489 0.6438 0.092 Uiso c 1.000
H21 1.0273 0.2507 0.7566 0.059 Uiso c 1.000
H31 1.3357 0.2357 0.9190 0.061 Uiso c 1.000
H41 1.2011 0.1411 0.8991 0.068 Uiso c 1.000
H51 1.4103 0.1357 0.7357 0.059 Uiso c 1.000
H61 1.2723 0.0446 0.7286 0.091 Uiso c 1.000
H62 1.3436 0.0385 0.8862 0.091 Uiso c 1.000
H63 1.4482 0.0343 0.7903 0.091 Uiso c 1.000
H71 1.5981 0.1075 0.9462 0.121 Uiso c 1.000
H72 1.4857 0.1355 1.0191 0.121 Uiso c 1.000
H73 1.5566 0.1767 0.9290 0.121 Uiso c 1.000
H91 1.2309 0.4148 0.6343 0.081 Uiso c 1.000
H92 1.3026 0.4289 0.7892 0.081 Uiso c 1.000
H93 1.2259 0.4811 0.6887 0.081 Uiso c 1.000
H101 1.1402 0.4547 0.9329 0.069 Uiso c 1.000
H102 1.0285 0.5006 0.8368 0.069 Uiso c 1.000
H103 0.9648 0.4409 0.8832 0.069 Uiso c 1.000
H111 0.9503 0.4185 0.5311 0.080 Uiso c 1.000
H112 0.9281 0.4818 0.5930 0.080 Uiso c 1.000
H113 0.8422 0.4244 0.6236 0.080 Uiso c 1.000
H141 0.7055 0.1981 0.6884 0.113 Uiso c 1.000
H142 0.7214 0.2346 0.5626 0.113 Uiso c 1.000
H143 0.5626 0.2082 0.5622 0.113 Uiso c 1.000
H151 0.7231 0.1773 0.3482 0.125 Uiso c 1.000
H152 0.5558 0.1586 0.3404 0.125 Uiso c 1.000
H153 0.6762 0.1086 0.3367 0.125 Uiso c 1.000
H161 0.5226 0.0928 0.5415 0.086 Uiso c 1.000
H162 0.6612 0.0518 0.5377 0.086 Uiso c 1.000
H163 0.6631 0.0864 0.6713 0.086 Uiso c 1.000

loop_
_atom_site_aniso_label
_atom_site_aniso_U_11
_atom_site_aniso_U_22
_atom_site_aniso_U_33
_atom_site_aniso_U_12
_atom_site_aniso_U_13
_atom_site_aniso_U_23
O1 0.0548(7) 0.0472(7) 0.0412(6) -0.0023(6) 0.0008(5) -0.0073(5)
O2 0.0514(7) 0.0379(6) 0.0382(6) 0.0015(5) 0.0022(5) -0.0014(5)
O3 0.0673(8) 0.0516(8) 0.0474(7) -0.0054(6) 0.0291(6) -0.0050(6)
O4 0.0530(7) 0.0495(7) 0.0533(8) -0.0110(6) 0.0236(6) -0.0016(5)
O5 0.0430(7) 0.0687(9) 0.0457(7) -0.0047(6) 0.0189(5) 0.0033(6)
O6 0.0311(6) 0.0711(9) 0.0415(6) 0.0003(5) 0.0045(5) -0.0011(6)
N1 0.0328(7) 0.0447(8) 0.0337(6) -0.0016(5) 0.0091(5) -0.0026(5)
C1 0.0421(8) 0.0420(9) 0.0351(8) 0.0019(7) 0.0101(7) -0.0042(7)
C2 0.0421(8) 0.0404(9) 0.0340(8) 0.0001(7) 0.0078(7) -0.0020(6)
C3 0.0364(8) 0.0432(9) 0.0333(8) -0.0023(6) 0.0074(6) -0.0023(6)
C4 0.0334(7) 0.0417(9) 0.0344(8) 0.0014(6) 0.0043(6) -0.0001(6)
C5 0.0351(9) 0.0469(10) 0.0620(12) 0.0051(7) 0.0076(8) -0.0007(8)
C6 0.0585(13) 0.0506(13) 0.114(2) 0.0135(10) 0.0186(13) -0.0017(12)
C7 0.0496(12) 0.098(2) 0.122(2) 0.0240(13) -0.0254(13) -0.0312(17)
C8 0.0556(10) 0.0391(9) 0.0408(9) 0.0002(8) 0.0128(8) 0.0021(7)
C9 0.0722(14) 0.0699(15) 0.0672(13) -0.0051(11) 0.0301(11) 0.0028(11)
C10 0.0775(13) 0.0427(10) 0.0538(11) 0.0024(9) 0.0235(10) -0.0039(8)
C11 0.0798(15) 0.0584(13) 0.0520(11) 0.0120(10) 0.0054(10) 0.0087(9)
C12 0.0350(7) 0.0353(8) 0.0401(8) 0.0004(6) 0.0081(6) 0.0024(6)
C13 0.0319(8) 0.0651(13) 0.0649(12) 0.0058(8) -0.0003(8) 0.0084(10)
C14 0.0634(15) 0.0637(16) 0.139(3) 0.0238(12) 0.0045(15) 0.0024(15)
C15 0.0564(14) 0.169(3) 0.0674(15) 0.0014(17) -0.0120(12) 0.0252(17)
C16 0.0400(10) 0.0751(15) 0.0971(18) -0.0044(10) 0.0138(11) -0.0019(13)

loop_
_atom_type_symbol
_atom_type_scat_dispersion_real
_atom_type_scat_dispersion_imag
_atom_type_scat_source
H 0.000 0.000
;International Tables for Crystallography
(1992, Vol. C, Table 6.1.1.2)
;
C 0.002 0.002
;International Tables for Crystallography
(1992, Vol. C, Tables 4.2.6.8 and 6.1.1.1)
;
N 0.004 0.003
;International Tables for Crystallography
(1992, Vol. C, Tables 4.2.6.8 and 6.1.1.1)
;
O 0.008 0.006
;International Tables for Crystallography
(1992, Vol. C, Tables 4.2.6.8 and 6.1.1.1)
;

loop_
_geom_angle_atom_site_label_1
_geom_angle_atom_site_label_2
_geom_angle_atom_site_label_3
_geom_angle
_geom_angle_publ_flag
C1 O2 C8 121.98(12) yes
C2 O3 H2 104.0 no
C3 O4 H3 109.3 no
C12 O6 C13 121.62(14) yes
C4 N1 C12 123.20(14) yes
C4 N1 H1 120.1 no
C12 N1 H1 115.0 no
O1 C1 O2 125.88(16) yes
O1 C1 C2 123.01(15) yes
O2 C1 C2 111.11(13) yes
O3 C2 C1 106.76(13) yes
O3 C2 C3 111.20(13) yes
O3 C2 H21 110.5 no
C1 C2 C3 108.92(14) yes
C1 C2 H21 109.6 no
C3 C2 H21 109.8 no
O4 C3 C2 109.27(13) yes
O4 C3 C4 112.57(13) yes
O4 C3 H31 106.7 no
C2 C3 C4 112.85(13) yes
C2 C3 H31 104.8 no
C4 C3 H31 110.1 no
N1 C4 C3 110.24(12) yes
N1 C4 C5 109.62(13) yes
N1 C4 H41 105.6 no
C3 C4 C5 113.08(14) yes
C3 C4 H41 107.1 no
C5 C4 H41 110.9 no
C4 C5 C6 111.23(15) yes
C4 C5 C7 112.11(18) yes
C4 C5 H51 107.9 no
C6 C5 C7 109.60(18) yes
C6 C5 H51 108.0 no
C7 C5 H51 107.8 no
C5 C6 H61 109.4 no
C5 C6 H62 109.5 no
C5 C6 H63 109.5 no
H61 C6 H62 109.4 no
H61 C6 H63 109.4 no
H62 C6 H63 109.6 no
C5 C7 H71 109.3 no
C5 C7 H72 109.2 no
C5 C7 H73 109.7 no
H71 C7 H72 109.2 no
H71 C7 H73 109.7 no
H72 C7 H73 109.7 no
O2 C8 C9 108.55(15) yes
O2 C8 C10 110.97(14) yes
O2 C8 C11 102.09(14) yes
C9 C8 C10 112.81(16) yes
C9 C8 C11 111.76(17) yes
C10 C8 C11 110.14(16) yes
C8 C9 H91 109.5 no
C8 C9 H92 109.5 no
C8 C9 H93 109.4 no
H91 C9 H92 109.5 no
H91 C9 H93 109.5 no
H92 C9 H93 109.5 no
C8 C10 H101 109.4 no
C8 C10 H102 109.5 no
C8 C10 H103 109.4 no
H101 C10 H102 109.5 no
H101 C10 H103 109.4 no
H102 C10 H103 109.5 no
C8 C11 H111 109.5 no
C8 C11 H112 109.4 no
C8 C11 H113 109.5 no
H111 C11 H112 109.5 no
H111 C11 H113 109.6 no
H112 C11 H113 109.4 no
O5 C12 O6 125.36(15) yes
O5 C12 N1 124.49(15) yes
O6 C12 N1 110.15(14) yes
O6 C13 C14 110.77(16) yes
O6 C13 C15 102.40(17) yes
O6 C13 C16 109.65(16) yes
C14 C13 C15 111.1(2) yes
C14 C13 C16 111.2(2) yes
C15 C13 C16 111.4(2) yes
C13 C14 H141 109.4 no
C13 C14 H142 109.7 no
C13 C14 H143 109.6 no
H141 C14 H142 109.4 no
H141 C14 H143 109.1 no
H142 C14 H143 109.6 no
C13 C15 H151 109.7 no
C13 C15 H152 109.6 no
C13 C15 H153 109.3 no
H151 C15 H152 109.8 no
H151 C15 H153 109.4 no
H152 C15 H153 109.2 no
C13 C16 H161 109.5 no
C13 C16 H162 109.5 no
C13 C16 H163 109.4 no
H161 C16 H162 109.5 no
H161 C16 H163 109.4 no
H162 C16 H163 109.5 no

loop_
_geom_bond_atom_site_label_1
_geom_bond_atom_site_label_2
_geom_bond_distance
_geom_bond_publ_flag
O1 C1 1.2058(19) yes
O2 C1 1.3245(19) yes
O2 C8 1.485(2) yes
O3 C2 1.424(2) yes
O3 H2 0.90 no
O4 C3 1.419(2) yes
O4 H3 0.93 no
O5 C12 1.227(2) yes
O6 C12 1.3385(19) yes
O6 C13 1.476(2) yes
N1 C4 1.456(2) yes
N1 C12 1.340(2) yes
N1 H1 0.88 no
C1 C2 1.517(2) yes
C2 C3 1.528(2) yes
C2 H21 0.99 no
C3 C4 1.535(2) yes
C3 H31 0.98 no
C4 C5 1.531(2) yes
C4 H41 1.02 no
C5 C6 1.514(3) yes
C5 C7 1.508(3) yes
C5 H51 0.95 no
C6 H61 0.95 no
C6 H62 0.95 no
C6 H63 0.95 no
C7 H71 0.95 no
C7 H72 0.95 no
C7 H73 0.95 no
C8 C9 1.503(3) yes
C8 C10 1.518(3) yes
C8 C11 1.515(3) yes
C9 H91 0.95 no
C9 H92 0.95 no
C9 H93 0.95 no
C10 H101 0.95 no
C10 H102 0.95 no
C10 H103 0.95 no
C11 H111 0.95 no
C11 H112 0.95 no
C11 H113 0.95 no
C13 C14 1.507(4) yes
C13 C15 1.504(3) yes
C13 C16 1.503(3) yes
C14 H141 0.95 no
C14 H142 0.95 no
C14 H143 0.95 no
C15 H151 0.95 no
C15 H152 0.95 no
C15 H153 0.95 no
C16 H161 0.95 no
C16 H162 0.95 no
C16 H163 0.95 no

loop_
_geom_contact_atom_site_label_1
_geom_contact_atom_site_label_2
_geom_contact_distance
_geom_contact_site_symmetry_2
_geom_contact_publ_flag
O1 H1 2.16 4 no
O1 N1 3.0116(19) 4 no
O3 H3 2.03 4 no
O3 O4 2.943(2) 4 no
O5 H111 2.645 4 no
O1 O2 2.2540(16) . no
O1 O3 2.8373(19) . no
O1 N1 3.0116(19) 4 no
O3 O5 2.8551(19) . no
O3 O4 2.943(2) 4 no
O4 N1 2.9619(18) . no
O5 N1 2.2715(19) . no
O5 O6 2.2795(17) . no
O6 N1 2.1958(18) . no

loop_
_geom_hbond_atom_site_label_D
_geom_hbond_atom_site_label_H
_geom_hbond_atom_site_label_A
_geom_hbond_site_symmetry_A
_geom_hbond_distance_DH
_geom_hbond_distance_HA
_geom_hbond_distance_DA
_geom_hbond_angle_DHA
O3 H2 O5 . 0.90 2.02 2.8551(19) 154
N1 H1 O1 4_554 0.88 2.17 3.012(2) 163
O4 H3 O3 4_554 0.93 2.03 2.943(2) 169
